data_2237197
loop_
_publ_author_name
'\"Ozt\"urk Yildirim, Sema'
'Butcher, Ray J.'
'\,Simsek, Rahime'
'El-Khouly, Ahmed'
'\,Safak, Cihat'

_publ_section_title
;
 2,2,7,7-Tetramethyl-1,2,3,4,5,6,7,8-octahydroacridine-1,8-dione
;
_journal_coeditor_code MW2098
_journal_issue 1
_journal_name_full 'Acta Crystallographica Section E'
_journal_page_first o88
_journal_page_last o89
_journal_paper_doi 10.1107/S1600536812048957
_journal_volume 69
_journal_year 2013
_chemical_formula_iupac 'C17 H21 N O2'
_chemical_formula_moiety 'C17 H21 N O2'
_chemical_formula_sum 'C17 H21 N O2'
_chemical_formula_weight 271.35
_chemical_name_systematic
;
2,2,7,7-Tetramethyl-1,2,3,4,5,6,7,8-octahydroacridine-1,8-dione
;
_space_group_IT_number 95
_symmetry_cell_setting tetragonal
_symmetry_space_group_name_Hall 'P 4cw 2c'
_symmetry_space_group_name_H-M 'P 43 2 2'
_atom_sites_solution_hydrogens geom
_atom_sites_solution_primary direct
_atom_sites_solution_secondary difmap
_audit_creation_method SHELXL-97
_cell_angle_alpha 90.00
_cell_angle_beta 90.00
_cell_angle_gamma 90.00
_cell_formula_units_Z 4
_cell_length_a 9.99077(19)
_cell_length_b 9.99077(19)
_cell_length_c 14.5063(4)
_cell_measurement_reflns_used 1551
_cell_measurement_temperature 123(2)
_cell_measurement_theta_max 75.0825
_cell_measurement_theta_min 3.0438
_cell_volume 1447.95(6)
_computing_cell_refinement
;
CrysAlis PRO (Agilent, 2011)
;
_computing_data_collection
;
CrysAlis PRO (Agilent, 2011)
;
_computing_data_reduction
;
CrysAlis PRO (Agilent, 2011)
;
_computing_molecular_graphics 'SHELXTL (Sheldrick, 2008)'
_computing_publication_material 'SHELXTL (Sheldrick, 2008)'
_computing_structure_refinement 'SHELXL97 (Sheldrick, 2008)'
_computing_structure_solution 'SHELXS97 (Sheldrick, 2008)'
_diffrn_ambient_temperature 123(2)
_diffrn_detector_area_resol_mean 10.5081
_diffrn_measured_fraction_theta_full 0.999
_diffrn_measured_fraction_theta_max 0.985
_diffrn_measurement_device_type 'Agilent Xcalibur (Ruby, Gemini)'
_diffrn_measurement_method '\w scans'
_diffrn_radiation_monochromator graphite
_diffrn_radiation_source 'Enhance (Cu) X-ray Source'
_diffrn_radiation_type CuK\a
_diffrn_radiation_wavelength 1.54184
_diffrn_reflns_av_R_equivalents 0.0304
_diffrn_reflns_av_sigmaI/netI 0.0320
_diffrn_reflns_limit_h_max 12
_diffrn_reflns_limit_h_min -11
_diffrn_reflns_limit_k_max 7
_diffrn_reflns_limit_k_min -12
_diffrn_reflns_limit_l_max 18
_diffrn_reflns_limit_l_min -12
_diffrn_reflns_number 3055
_diffrn_reflns_theta_full 67.50
_diffrn_reflns_theta_max 75.26
_diffrn_reflns_theta_min 4.43
_exptl_absorpt_coefficient_mu 0.642
_exptl_absorpt_correction_T_max 0.8560
_exptl_absorpt_correction_T_min 0.7397
_exptl_absorpt_correction_type multi-scan
_exptl_absorpt_process_details
;
[CrysAlis RED (Agilent, 2011), based on expressions derived by
Clark & Reid (1995)]
;
_exptl_crystal_colour colorless
_exptl_crystal_density_diffrn 1.245
_exptl_crystal_density_method 'not measured'
_exptl_crystal_description block
_exptl_crystal_F_000 584
_exptl_crystal_size_max 0.50
_exptl_crystal_size_mid 0.30
_exptl_crystal_size_min 0.25
_refine_diff_density_max 0.157
_refine_diff_density_min -0.243
_refine_ls_extinction_method none
_refine_ls_goodness_of_fit_ref 1.090
_refine_ls_hydrogen_treatment constr
_refine_ls_matrix_type full
_refine_ls_number_parameters 94
_refine_ls_number_reflns 1452
_refine_ls_number_restraints 0
_refine_ls_restrained_S_all 1.090
_refine_ls_R_factor_all 0.0472
_refine_ls_R_factor_gt 0.0431
_refine_ls_shift/su_max 0.000
_refine_ls_shift/su_mean 0.000
_refine_ls_structure_factor_coef Fsqd
_refine_ls_weighting_details 'calc w=1/[\s^2^(Fo^2^)+(0.0749P)^2^+0.0669P] where P=(Fo^2^+2Fc^2^)/3'
_refine_ls_weighting_scheme calc
_refine_ls_wR_factor_gt 0.1160
_refine_ls_wR_factor_ref 0.1219
_reflns_number_gt 1349
_reflns_number_total 1452
_reflns_threshold_expression I>2sigma(I)
_cod_data_source_file mw2098.cif
_cod_data_source_block I
_cod_database_code 2237197
_cod_database_fobs_code 2237197

loop_
_symmetry_equiv_pos_as_xyz
'x, y, z'
'-y, x, z+3/4'
'-x, -y, z+1/2'
'y, -x, z+1/4'
'x, -y, -z+1/2'
'y, x, -z+1/4'
'-x, y, -z'
'-y, -x, -z+3/4'

loop_
_atom_site_type_symbol
_atom_site_label
_atom_site_fract_x
_atom_site_fract_y
_atom_site_fract_z
_atom_site_U_iso_or_equiv
_atom_site_adp_type
_atom_site_calc_flag
_atom_site_refinement_flags
_atom_site_occupancy
_atom_site_symmetry_multiplicity
O O1 0.54930(12) 0.19920(12) 0.62530(9) 0.0345(3) Uani d . 1 1
N N1 0.66208(13) 0.66208(13) 0.6250 0.0259(4) Uani d S 1 2
C C1 0.69529(15) 0.53223(15) 0.61859(10) 0.0231(3) Uani d . 1 1
C C2 0.84076(15) 0.49870(18) 0.60647(12) 0.0288(4) Uani d . 1 1
H H2A 0.8957 0.5649 0.6403 0.035 Uiso calc R 1 1
H H2B 0.8643 0.5049 0.5403 0.035 Uiso calc R 1 1
C C3 0.87361(17) 0.35818(18) 0.64155(11) 0.0297(4) Uani d . 1 1
H H3A 0.8671 0.3579 0.7096 0.036 Uiso calc R 1 1
H H3B 0.9674 0.3368 0.6251 0.036 Uiso calc R 1 1
C C4 0.78234(16) 0.24795(17) 0.60323(11) 0.0254(4) Uani d . 1 1
C C5 0.63570(16) 0.28413(16) 0.61821(11) 0.0240(3) Uani d . 1 1
C C6 0.59904(15) 0.42923(15) 0.62063(10) 0.0218(3) Uani d . 1 1
C C7 0.46519(15) 0.46519(15) 0.6250 0.0223(4) Uani d S 1 2
H H7A 0.3980 0.3980 0.6250 0.027 Uiso calc SR 1 2
C C8 0.79805(17) 0.23165(17) 0.49808(12) 0.0319(4) Uani d . 1 1
H H8A 0.7307 0.1685 0.4752 0.048 Uiso calc R 1 1
H H8B 0.8877 0.1974 0.4842 0.048 Uiso calc R 1 1
H H8C 0.7856 0.3186 0.4680 0.048 Uiso calc R 1 1
C C9 0.8130(2) 0.1153(2) 0.65133(18) 0.0458(6) Uani d . 1 1
H H9A 0.7559 0.0448 0.6257 0.069 Uiso calc R 1 1
H H9B 0.7955 0.1242 0.7175 0.069 Uiso calc R 1 1
H H9C 0.9072 0.0920 0.6416 0.069 Uiso calc R 1 1

loop_
_atom_site_aniso_label
_atom_site_aniso_U_11
_atom_site_aniso_U_22
_atom_site_aniso_U_33
_atom_site_aniso_U_12
_atom_site_aniso_U_13
_atom_site_aniso_U_23
O1 0.0283(6) 0.0225(5) 0.0527(8) -0.0016(5) 0.0096(6) 0.0026(6)
N1 0.0238(6) 0.0238(6) 0.0300(9) -0.0034(7) 0.0020(6) -0.0020(6)
C1 0.0220(7) 0.0265(8) 0.0209(7) -0.0006(7) 0.0003(6) -0.0011(6)
C2 0.0202(7) 0.0309(9) 0.0352(8) -0.0030(6) 0.0014(6) -0.0046(7)
C3 0.0222(7) 0.0388(9) 0.0283(8) 0.0035(7) -0.0034(7) -0.0007(7)
C4 0.0222(8) 0.0251(7) 0.0288(8) 0.0040(6) 0.0006(6) 0.0038(6)
C5 0.0233(8) 0.0229(8) 0.0257(7) 0.0013(6) 0.0033(7) 0.0031(6)
C6 0.0229(7) 0.0227(7) 0.0197(7) 0.0001(6) 0.0007(6) 0.0020(6)
C7 0.0213(6) 0.0213(6) 0.0243(10) -0.0026(8) -0.0004(6) 0.0004(6)
C8 0.0263(8) 0.0357(9) 0.0338(9) 0.0008(7) 0.0036(7) -0.0065(8)
C9 0.0353(10) 0.0389(10) 0.0631(13) 0.0080(8) -0.0002(9) 0.0204(10)

loop_
_atom_type_symbol
_atom_type_description
_atom_type_scat_dispersion_real
_atom_type_scat_dispersion_imag
_atom_type_scat_source
C C 0.0181 0.0091 'International Tables Vol C Tables 4.2.6.8 and 6.1.1.4'
H H 0.0000 0.0000 'International Tables Vol C Tables 4.2.6.8 and 6.1.1.4'
N N 0.0311 0.0180 'International Tables Vol C Tables 4.2.6.8 and 6.1.1.4'
O O 0.0492 0.0322 'International Tables Vol C Tables 4.2.6.8 and 6.1.1.4'

loop_
_geom_angle_atom_site_label_1
_geom_angle_atom_site_label_2
_geom_angle_atom_site_label_3
_geom_angle_site_symmetry_1
_geom_angle_site_symmetry_3
_geom_angle
C1 N1 C1 . 6_556 118.85(19)
N1 C1 C6 . . 122.40(14)
N1 C1 C2 . . 117.57(14)
C6 C1 C2 . . 120.01(14)
C1 C2 C3 . . 111.93(14)
C1 C2 H2A . . 109.2
C3 C2 H2A . . 109.2
C1 C2 H2B . . 109.2
C3 C2 H2B . . 109.2
H2A C2 H2B . . 107.9
C2 C3 C4 . . 114.27(13)
C2 C3 H3A . . 108.7
C4 C3 H3A . . 108.7
C2 C3 H3B . . 108.7
C4 C3 H3B . . 108.7
H3A C3 H3B . . 107.6
C5 C4 C9 . . 109.45(15)
C5 C4 C3 . . 110.45(13)
C9 C4 C3 . . 109.74(15)
C5 C4 C8 . . 105.29(13)
C9 C4 C8 . . 109.85(16)
C3 C4 C8 . . 111.95(14)
O1 C5 C6 . . 120.07(15)
O1 C5 C4 . . 121.96(15)
C6 C5 C4 . . 117.93(13)
C7 C6 C1 . . 118.05(15)
C7 C6 C5 . . 119.24(14)
C1 C6 C5 . . 122.71(14)
C6 C7 C6 6_556 . 120.1(2)
C6 C7 H7A 6_556 . 119.9
C6 C7 H7A . . 119.9
C4 C8 H8A . . 109.5
C4 C8 H8B . . 109.5
H8A C8 H8B . . 109.5
C4 C8 H8C . . 109.5
H8A C8 H8C . . 109.5
H8B C8 H8C . . 109.5
C4 C9 H9A . . 109.5
C4 C9 H9B . . 109.5
H9A C9 H9B . . 109.5
C4 C9 H9C . . 109.5
H9A C9 H9C . . 109.5
H9B C9 H9C . . 109.5

loop_
_geom_bond_atom_site_label_1
_geom_bond_atom_site_label_2
_geom_bond_site_symmetry_2
_geom_bond_distance
O1 C5 . 1.215(2)
N1 C1 . 1.3423(18)
N1 C1 6_556 1.3423(18)
C1 C6 . 1.409(2)
C1 C2 . 1.502(2)
C2 C3 . 1.529(2)
C2 H2A . 0.9900
C2 H2B . 0.9900
C3 C4 . 1.534(2)
C3 H3A . 0.9900
C3 H3B . 0.9900
C4 C5 . 1.525(2)
C4 C9 . 1.528(2)
C4 C8 . 1.542(2)
C5 C6 . 1.496(2)
C6 C7 . 1.3861(17)
C7 C6 6_556 1.3861(17)
C7 H7A . 0.9500
C8 H8A . 0.9800
C8 H8B . 0.9800
C8 H8C . 0.9800
C9 H9A . 0.9800
C9 H9B . 0.9800
C9 H9C . 0.9800

loop_
_geom_hbond_atom_site_label_D
_geom_hbond_atom_site_label_H
_geom_hbond_atom_site_label_A
_geom_hbond_site_symmetry_A
_geom_hbond_distance_DH
_geom_hbond_distance_HA
_geom_hbond_distance_DA
_geom_hbond_angle_DHA
C2 H2B O1 2_654 0.99 2.52 3.415(2) 151

loop_
_geom_torsion_atom_site_label_1
_geom_torsion_atom_site_label_2
_geom_torsion_atom_site_label_3
_geom_torsion_atom_site_label_4
_geom_torsion_site_symmetry_1
_geom_torsion_site_symmetry_4
_geom_torsion
C1 N1 C1 C6 6_556 . -1.60(11)
C1 N1 C1 C2 6_556 . 176.83(16)
N1 C1 C2 C3 . . 154.89(12)
C6 C1 C2 C3 . . -26.6(2)
C1 C2 C3 C4 . . 51.52(19)
C2 C3 C4 C5 . . -52.49(18)
C2 C3 C4 C9 . . -173.25(15)
C2 C3 C4 C8 . . 64.49(18)
C9 C4 C5 O1 . . -32.0(2)
C3 C4 C5 O1 . . -152.98(16)
C8 C4 C5 O1 . . 85.99(19)
C9 C4 C5 C6 . . 150.15(17)
C3 C4 C5 C6 . . 29.2(2)
C8 C4 C5 C6 . . -91.81(16)
N1 C1 C6 C7 . . 3.1(2)
C2 C1 C6 C7 . . -175.25(13)
N1 C1 C6 C5 . . -176.91(12)
C2 C1 C6 C5 . . 4.7(2)
O1 C5 C6 C7 . . -4.2(2)
C4 C5 C6 C7 . . 173.69(12)
O1 C5 C6 C1 . . 175.89(15)
C4 C5 C6 C1 . . -6.3(2)
C1 C6 C7 C6 . 6_556 -1.48(10)
C5 C6 C7 C6 . 6_556 178.57(16)
